data_2107987
loop_
_publ_author_name
'Mielcarek, Agnieszka'
'Daszkiewicz, Marek'
'Kazimierczuk, Katarzyna'
'Ciborska, Anna'
'Do\/lega, Anna'

_publ_section_title
;
 Variable-temperature X-ray diffraction study of structural parameters of
 NH---S hydrogen bonds in triethylammonium and pyridinium silanethiolates
;
_journal_coeditor_code EB5051
_journal_issue 5
_journal_name_full 'Acta Crystallographica Section B'
_journal_page_first 763
_journal_page_last 770
_journal_paper_doi 10.1107/S2052520616011562
_journal_volume 72
_journal_year 2016
_chemical_formula_moiety 'C36 H51 O3 S Si, C5 H6 N'
_chemical_formula_sum 'C41 H57 N O3 S Si'
_chemical_formula_weight 672.02
_space_group_IT_number 14
_symmetry_cell_setting monoclinic
_symmetry_space_group_name_Hall '-P 2ybc'
_symmetry_space_group_name_H-M 'P 1 21/c 1'
_atom_sites_solution_hydrogens mixed
_audit_creation_method 'WinGX routine CIF_UPDATE'
_cell_angle_alpha 90
_cell_angle_beta 106.983(3)
_cell_angle_gamma 90
_cell_formula_units_Z 4
_cell_length_a 13.4625(6)
_cell_length_b 16.3181(5)
_cell_length_c 18.8624(8)
_cell_measurement_reflns_used 17688
_cell_measurement_temperature 150(2)
_cell_measurement_theta_max 29.44
_cell_measurement_theta_min 3.43
_cell_volume 3963.0(3)
_computing_cell_refinement 'STOE X-AREA'
_computing_data_collection 'STOE X-AREA'
_computing_data_reduction 'STOE X-RED'
_computing_structure_refinement 'SHELXL-2014/7 (Sheldrick, 2014)'
_diffrn_ambient_temperature 150(2)
_diffrn_detector_area_resol_mean 6.67
_diffrn_measured_fraction_theta_full 0.996
_diffrn_measured_fraction_theta_max 0.997
_diffrn_measurement_device '2-circle goniometer'
_diffrn_measurement_device_type 'STOE IPDS 2T'
_diffrn_measurement_method 'rotation method'
_diffrn_radiation_monochromator 'parabolic x-ray mirror'
_diffrn_radiation_type MoK\a
_diffrn_radiation_wavelength 0.71073
_diffrn_reflns_av_R_equivalents 0.0486
_diffrn_reflns_limit_h_max 13
_diffrn_reflns_limit_h_min -16
_diffrn_reflns_limit_k_max 20
_diffrn_reflns_limit_k_min -19
_diffrn_reflns_limit_l_max 23
_diffrn_reflns_limit_l_min -23
_diffrn_reflns_number 22240
_diffrn_reflns_theta_full 25.242
_diffrn_reflns_theta_max 25.999
_diffrn_reflns_theta_min 3.113
_exptl_absorpt_coefficient_mu 0.148
_exptl_absorpt_correction_type none
_exptl_crystal_colour colorless
_exptl_crystal_density_diffrn 1.126
_exptl_crystal_description plate
_exptl_crystal_F_000 1456
_exptl_crystal_size_max 0.38
_exptl_crystal_size_mid 0.31
_exptl_crystal_size_min 0.15
_refine_diff_density_max 0.497
_refine_diff_density_min -0.334
_refine_ls_extinction_method none
_refine_ls_goodness_of_fit_ref 1.013
_refine_ls_hydrogen_treatment mixed
_refine_ls_matrix_type full
_refine_ls_number_parameters 440
_refine_ls_number_reflns 7758
_refine_ls_number_restraints 0
_refine_ls_restrained_S_all 1.013
_refine_ls_R_factor_all 0.0796
_refine_ls_R_factor_gt 0.0461
_refine_ls_shift/su_max 0.001
_refine_ls_shift/su_mean 0
_refine_ls_structure_factor_coef Fsqd
_refine_ls_weighting_details 'w=1/[\s^2^(Fo^2^)+(0.0630P)^2^+0.4461P] where P=(Fo^2^+2Fc^2^)/3'
_refine_ls_weighting_scheme calc
_refine_ls_wR_factor_gt 0.1059
_refine_ls_wR_factor_ref 0.1219
_reflns_number_gt 5331
_reflns_number_total 7758
_reflns_threshold_expression 'I > 2\s(I)'
_cod_data_source_file eb5051sup1.cif
_cod_data_source_block tdst_py_150
_cod_original_sg_symbol_H-M 'P 21/c'
_cod_database_code 2107987

loop_
_symmetry_equiv_pos_as_xyz
x,y,z
-x,1/2+y,1/2-z
-x,-y,-z
x,1/2-y,1/2+z

loop_
_atom_site_type_symbol
_atom_site_label
_atom_site_fract_x
_atom_site_fract_y
_atom_site_fract_z
_atom_site_U_iso_or_equiv
_atom_site_adp_type
_atom_site_calc_flag
_atom_site_occupancy
S S92 0.59552(4) 0.52625(3) 0.09033(3) 0.02977(13) Uani d 1
Si Si91 0.68597(4) 0.51559(3) 0.19646(3) 0.02237(13) Uani d 1
O O90 0.63001(10) 0.45687(9) 0.24520(7) 0.0255(3) Uani d 1
O O88 0.70918(10) 0.60024(9) 0.24582(7) 0.0276(3) Uani d 1
O O89 0.80002(10) 0.47280(9) 0.20390(7) 0.0254(3) Uani d 1
C C60 0.92779(15) 0.48645(13) 0.14028(11) 0.0277(4) Uani d 1
N N103 0.40577(16) 0.43769(14) 0.10528(11) 0.0405(5) Uani d 1
C C65 0.84637(17) 0.35141(14) 0.05295(11) 0.0322(5) Uani d 1
H H65 0.8197 0.3063 0.0235 0.039 Uiso calc 1
C C59 0.84112(15) 0.44543(12) 0.14920(10) 0.0239(4) Uani d 1
C C67 0.80049(15) 0.37562(13) 0.10711(10) 0.0256(4) Uani d 1
C C9 0.57326(18) 0.50879(15) 0.34581(13) 0.0375(5) Uani d 1
C C31 0.86574(17) 0.66576(15) 0.31464(13) 0.0372(5) Uani d 1
C C95 0.3108(2) 0.33654(18) 0.14292(17) 0.0545(7) Uani d 1
H H95 0.3082 0.2915 0.1726 0.065 Uiso calc 1
C C63 0.93018(17) 0.39253(15) 0.04191(12) 0.0359(5) Uani d 1
H H63 0.9591 0.3756 0.0052 0.043 Uiso calc 1
C C2 0.70701(18) 0.40186(15) 0.36717(12) 0.0345(5) Uani d 1
C C101 0.3216(2) 0.46920(19) 0.05956(14) 0.0511(7) Uani d 1
H H101 0.326 0.5153 0.0316 0.061 Uiso calc 1
C C1 0.63841(16) 0.45715(13) 0.32060(11) 0.0282(4) Uani d 1
C C80 0.7644(2) 0.24126(15) 0.15647(14) 0.0415(6) Uani d 1
H H80A 0.7897 0.2109 0.1217 0.062 Uiso calc 1
H H80B 0.7125 0.2096 0.1699 0.062 Uiso calc 1
H H80C 0.8208 0.2527 0.2 0.062 Uiso calc 1
C C78 0.71648(16) 0.32215(13) 0.12097(11) 0.0288(4) Uani d 1
H H78 0.6881 0.3506 0.1565 0.035 Uiso calc 1
C C68 0.97582(17) 0.55880(14) 0.18862(13) 0.0361(5) Uani d 1
H H68 0.9395 0.5649 0.2264 0.043 Uiso calc 1
C C10 0.77064(19) 0.34151(15) 0.33829(13) 0.0399(6) Uani d 1
H H10 0.7578 0.3526 0.2853 0.048 Uiso calc 1
C C61 0.97049(17) 0.45896(14) 0.08605(12) 0.0336(5) Uani d 1
H H61 1.0278 0.4861 0.0793 0.04 Uiso calc 1
C C7 0.5812(2) 0.50460(19) 0.42156(15) 0.0536(7) Uani d 1
H H7 0.5387 0.5378 0.4402 0.064 Uiso calc 1
C C3 0.7113(2) 0.40198(18) 0.44186(13) 0.0481(6) Uani d 1
H H3 0.7569 0.3665 0.4742 0.058 Uiso calc 1
C C32 0.93214(19) 0.73219(16) 0.32308(15) 0.0467(6) Uani d 1
H H32 0.9924 0.7331 0.3628 0.056 Uiso calc 1
C C93 0.40329(19) 0.37290(17) 0.14667(15) 0.0494(7) Uani d 1
H H93 0.4646 0.3521 0.1783 0.059 Uiso calc 1
C C38 0.75226(18) 0.73130(14) 0.20325(13) 0.0361(5) Uani d 1
C C30 0.77624(16) 0.66583(13) 0.25280(12) 0.0291(5) Uani d 1
C C29 0.3847(2) 0.53915(19) 0.28675(18) 0.0573(7) Uani d 1
H H29A 0.3747 0.484 0.2683 0.086 Uiso calc 1
H H29B 0.3376 0.575 0.2526 0.086 Uiso calc 1
H H29C 0.3718 0.5417 0.3341 0.086 Uiso calc 1
C C49 0.6529(2) 0.73420(16) 0.13837(14) 0.0461(6) Uani d 1
H H49 0.6204 0.68 0.1346 0.055 Uiso calc 1
C C20 0.49605(18) 0.56564(16) 0.29500(15) 0.0427(6) Uani d 1
H H20 0.5069 0.5624 0.2459 0.051 Uiso calc 1
C C39 0.8858(2) 0.59767(17) 0.37126(14) 0.0473(7) Uani d 1
H H39 0.852 0.5481 0.3461 0.057 Uiso calc 1
C C99 0.2270(2) 0.4338(2) 0.05317(15) 0.0610(8) Uani d 1
H H99 0.167 0.4553 0.0205 0.073 Uiso calc 1
C C36 0.8219(2) 0.79648(16) 0.21534(16) 0.0485(6) Uani d 1
H H36 0.8078 0.8408 0.1829 0.058 Uiso calc 1
C C16 0.7356(3) 0.25384(19) 0.34557(18) 0.0634(8) Uani d 1
H H16A 0.7489 0.2405 0.3971 0.095 Uiso calc 1
H H16B 0.7733 0.2169 0.3233 0.095 Uiso calc 1
H H16C 0.6626 0.249 0.3209 0.095 Uiso calc 1
C C97 0.2216(2) 0.3671(2) 0.09497(16) 0.0550(7) Uani d 1
H H97 0.1579 0.3425 0.091 0.066 Uiso calc 1
C C5 0.6502(2) 0.4527(2) 0.46907(14) 0.0583(8) Uani d 1
H H5 0.6553 0.4522 0.5193 0.07 Uiso calc 1
C C84 0.62666(18) 0.30549(16) 0.05096(13) 0.0404(6) Uani d 1
H H84A 0.5981 0.3566 0.029 0.061 Uiso calc 1
H H84B 0.5738 0.2744 0.0638 0.061 Uiso calc 1
H H84C 0.6518 0.275 0.0162 0.061 Uiso calc 1
C C22 0.5137(2) 0.65376(19) 0.3207(2) 0.0683(9) Uani d 1
H H22A 0.5049 0.6587 0.3692 0.102 Uiso calc 1
H H22B 0.4644 0.6884 0.2868 0.102 Uiso calc 1
H H22C 0.5829 0.67 0.3224 0.102 Uiso calc 1
C C34 0.9113(2) 0.79689(17) 0.27425(17) 0.0525(7) Uani d 1
H H34 0.9572 0.8407 0.2809 0.063 Uiso calc 1
C C51 0.6724(3) 0.7514(4) 0.0657(2) 0.1177(19) Uani d 1
H H51A 0.702 0.8051 0.0669 0.177 Uiso calc 1
H H51B 0.608 0.7489 0.0267 0.177 Uiso calc 1
H H51C 0.7196 0.7113 0.0569 0.177 Uiso calc 1
C C70 0.9606(4) 0.63716(19) 0.1445(2) 0.0829(12) Uani d 1
H H70A 1.0001 0.6349 0.1095 0.124 Uiso calc 1
H H70B 0.9838 0.6827 0.1774 0.124 Uiso calc 1
H H70C 0.8883 0.6438 0.1184 0.124 Uiso calc 1
C C12 0.8856(2) 0.3496(2) 0.3744(3) 0.0913(14) Uani d 1
H H12A 0.9072 0.4044 0.3679 0.137 Uiso calc 1
H H12B 0.9219 0.3116 0.3521 0.137 Uiso calc 1
H H12C 0.9011 0.3378 0.4264 0.137 Uiso calc 1
C C41 0.8371(3) 0.6176(3) 0.43166(19) 0.0745(10) Uani d 1
H H41A 0.8681 0.6664 0.457 0.112 Uiso calc 1
H H41B 0.8482 0.5729 0.4662 0.112 Uiso calc 1
H H41C 0.7639 0.6262 0.4102 0.112 Uiso calc 1
C C55 0.5761(3) 0.7956(3) 0.1521(2) 0.1112(18) Uani d 1
H H55A 0.5604 0.7818 0.1971 0.167 Uiso calc 1
H H55B 0.5134 0.7944 0.1114 0.167 Uiso calc 1
H H55C 0.6057 0.8495 0.1564 0.167 Uiso calc 1
C C45 1.0006(2) 0.5784(2) 0.40479(17) 0.0710(10) Uani d 1
H H45A 1.0319 0.5691 0.3658 0.106 Uiso calc 1
H H45B 1.0081 0.5302 0.4351 0.106 Uiso calc 1
H H45C 1.0344 0.6237 0.4346 0.106 Uiso calc 1
C C74 1.0892(2) 0.5439(3) 0.2286(3) 0.0959(15) Uani d 1
H H74A 1.096 0.4949 0.2578 0.144 Uiso calc 1
H H74B 1.1166 0.5896 0.2603 0.144 Uiso calc 1
H H74C 1.127 0.5376 0.1929 0.144 Uiso calc 1
H H103 0.465(2) 0.4623(18) 0.1052(15) 0.053(8) Uiso d 1

loop_
_atom_site_aniso_label
_atom_site_aniso_U_11
_atom_site_aniso_U_22
_atom_site_aniso_U_33
_atom_site_aniso_U_12
_atom_site_aniso_U_13
_atom_site_aniso_U_23
S92 0.0284(3) 0.0330(3) 0.0259(2) -0.0044(2) 0.00491(19) 0.0017(2)
Si91 0.0194(3) 0.0245(3) 0.0238(2) -0.0016(2) 0.0073(2) -0.0013(2)
O90 0.0238(7) 0.0295(8) 0.0245(6) -0.0016(6) 0.0092(5) 0.0011(6)
O88 0.0234(7) 0.0275(8) 0.0316(7) -0.0039(6) 0.0075(6) -0.0065(6)
O89 0.0204(6) 0.0323(8) 0.0249(6) -0.0008(6) 0.0087(5) -0.0017(6)
C60 0.0224(10) 0.0297(11) 0.0329(10) 0.0018(8) 0.0110(8) 0.0060(9)
N103 0.0355(11) 0.0439(12) 0.0476(12) -0.0080(10) 0.0206(9) -0.0012(9)
C65 0.0356(12) 0.0357(13) 0.0265(10) 0.0008(9) 0.0109(9) -0.0031(9)
C59 0.0222(9) 0.0272(11) 0.0237(9) 0.0044(8) 0.0088(7) 0.0034(8)
C67 0.0249(10) 0.0280(11) 0.0243(9) 0.0017(8) 0.0077(8) 0.0025(8)
C9 0.0357(12) 0.0412(14) 0.0422(12) -0.0003(10) 0.0216(10) -0.0022(10)
C31 0.0294(11) 0.0365(13) 0.0429(12) 0.0014(10) 0.0064(9) -0.0122(10)
C95 0.0467(15) 0.0451(16) 0.0746(19) -0.0030(12) 0.0220(14) 0.0226(14)
C63 0.0360(12) 0.0468(14) 0.0314(11) 0.0064(10) 0.0201(9) 0.0023(10)
C2 0.0355(12) 0.0403(13) 0.0299(10) 0.0004(10) 0.0130(9) 0.0043(9)
C101 0.0576(16) 0.0597(18) 0.0459(14) 0.0109(14) 0.0305(12) 0.0203(13)
C1 0.0261(10) 0.0342(12) 0.0279(10) -0.0023(8) 0.0132(8) -0.0002(8)
C80 0.0439(14) 0.0346(13) 0.0507(14) -0.0032(11) 0.0213(11) 0.0053(11)
C78 0.0291(11) 0.0280(11) 0.0317(10) -0.0039(9) 0.0125(9) -0.0017(8)
C68 0.0306(11) 0.0322(12) 0.0509(13) -0.0062(9) 0.0203(10) -0.0059(10)
C10 0.0430(13) 0.0419(14) 0.0360(12) 0.0126(11) 0.0136(10) 0.0101(10)
C61 0.0294(11) 0.0398(13) 0.0369(11) -0.0021(9) 0.0182(9) 0.0065(10)
C7 0.0596(17) 0.0669(19) 0.0478(14) 0.0052(14) 0.0366(13) -0.0071(13)
C3 0.0524(15) 0.0618(18) 0.0307(12) 0.0051(13) 0.0129(11) 0.0091(11)
C32 0.0316(12) 0.0425(15) 0.0608(16) -0.0035(11) 0.0056(11) -0.0195(13)
C93 0.0329(13) 0.0528(17) 0.0586(16) 0.0019(11) 0.0072(11) 0.0174(13)
C38 0.0357(12) 0.0292(12) 0.0440(12) 0.0005(9) 0.0127(10) -0.0048(10)
C30 0.0261(10) 0.0266(11) 0.0369(11) -0.0008(8) 0.0126(9) -0.0091(9)
C29 0.0382(14) 0.0532(18) 0.082(2) 0.0023(12) 0.0193(14) -0.0025(15)
C49 0.0549(16) 0.0299(13) 0.0459(14) -0.0032(11) 0.0026(11) 0.0021(11)
C20 0.0347(12) 0.0430(14) 0.0569(15) 0.0076(11) 0.0235(11) -0.0011(12)
C39 0.0416(14) 0.0435(15) 0.0439(13) -0.0003(11) -0.0077(11) -0.0048(11)
C99 0.0358(14) 0.099(3) 0.0499(15) 0.0187(15) 0.0156(12) 0.0258(16)
C36 0.0575(16) 0.0305(13) 0.0601(16) -0.0075(12) 0.0211(13) -0.0024(12)
C16 0.082(2) 0.0497(18) 0.0639(18) -0.0020(16) 0.0300(16) -0.0007(15)
C97 0.0319(13) 0.070(2) 0.0657(17) -0.0059(13) 0.0182(12) 0.0062(15)
C5 0.0707(19) 0.079(2) 0.0313(12) 0.0035(16) 0.0243(12) 0.0008(13)
C84 0.0376(13) 0.0407(14) 0.0424(12) -0.0099(10) 0.0109(10) -0.0080(10)
C22 0.0481(16) 0.0472(18) 0.110(3) 0.0069(14) 0.0232(17) -0.0050(17)
C34 0.0486(15) 0.0372(15) 0.0748(19) -0.0180(12) 0.0230(14) -0.0201(14)
C51 0.083(3) 0.211(6) 0.052(2) 0.009(3) 0.0088(19) 0.033(3)
C70 0.157(4) 0.0335(16) 0.084(2) -0.009(2) 0.076(2) -0.0045(16)
C12 0.0405(17) 0.077(3) 0.151(4) 0.0133(16) 0.019(2) -0.037(3)
C41 0.059(2) 0.097(3) 0.069(2) 0.0060(18) 0.0196(16) 0.0229(19)
C55 0.058(2) 0.156(5) 0.097(3) 0.037(3) -0.013(2) -0.037(3)
C45 0.0545(19) 0.089(3) 0.0574(17) 0.0221(17) -0.0020(14) 0.0033(17)
C74 0.0342(16) 0.097(3) 0.138(3) -0.0080(17) -0.0031(19) -0.068(3)

loop_
_atom_type_symbol
_atom_type_description
_atom_type_scat_dispersion_real
_atom_type_scat_dispersion_imag
_atom_type_scat_source
C C 0.0033 0.0016 'International Tables Vol C Tables 4.2.6.8 and 6.1.1.4'
H H 0 0 'International Tables Vol C Tables 4.2.6.8 and 6.1.1.4'
Si Si 0.0817 0.0704 'International Tables Vol C Tables 4.2.6.8 and 6.1.1.4'
S S 0.1246 0.1234 'International Tables Vol C Tables 4.2.6.8 and 6.1.1.4'
N N 0.0061 0.0033 'International Tables Vol C Tables 4.2.6.8 and 6.1.1.4'
O O 0.0106 0.006 'International Tables Vol C Tables 4.2.6.8 and 6.1.1.4'

loop_
_geom_angle_atom_site_label_1
_geom_angle_atom_site_label_2
_geom_angle_atom_site_label_3
_geom_angle
O88 Si91 O90 102.36(7)
O88 Si91 O89 106.76(7)
O90 Si91 O89 105.68(7)
O88 Si91 S92 116.61(6)
O90 Si91 S92 111.07(5)
O89 Si91 S92 113.29(5)
C1 O90 Si91 130.63(13)
C30 O88 Si91 135.71(13)
C59 O89 Si91 129.64(12)
C61 C60 C59 118.3(2)
C61 C60 C68 119.99(19)
C59 C60 C68 121.67(19)
C101 N103 C93 122.4(2)
C101 N103 H103 115.0(18)
C93 N103 H103 122.6(19)
C63 C65 C67 121.9(2)
C63 C65 H65 119
C67 C65 H65 119
O89 C59 C60 117.81(18)
O89 C59 C67 120.67(17)
C60 C59 C67 121.42(18)
C65 C67 C59 117.42(19)
C65 C67 C78 118.48(19)
C59 C67 C78 123.92(18)
C1 C9 C7 116.7(2)
C1 C9 C20 122.6(2)
C7 C9 C20 120.7(2)
C32 C31 C30 117.5(2)
C32 C31 C39 121.2(2)
C30 C31 C39 121.2(2)
C93 C95 C97 119.2(3)
C93 C95 H95 120.4
C97 C95 H95 120.4
C61 C63 C65 119.1(2)
C61 C63 H63 120.4
C65 C63 H63 120.4
C3 C2 C1 117.2(2)
C3 C2 C10 120.4(2)
C1 C2 C10 122.27(19)
N103 C101 C99 119.7(3)
N103 C101 H101 120.2
C99 C101 H101 120.2
O90 C1 C9 118.54(19)
O90 C1 C2 118.68(19)
C9 C1 C2 122.7(2)
C78 C80 H80A 109.5
C78 C80 H80B 109.5
H80A C80 H80B 109.5
C78 C80 H80C 109.5
H80A C80 H80C 109.5
H80B C80 H80C 109.5
C67 C78 C84 113.30(18)
C67 C78 C80 109.40(18)
C84 C78 C80 110.41(19)
C67 C78 H78 107.8
C84 C78 H78 107.8
C80 C78 H78 107.8
C70 C68 C74 111.5(3)
C70 C68 C60 111.3(2)
C74 C68 C60 111.4(2)
C70 C68 H68 107.5
C74 C68 H68 107.5
C60 C68 H68 107.5
C12 C10 C2 113.4(2)
C12 C10 C16 110.2(3)
C2 C10 C16 110.9(2)
C12 C10 H10 107.3
C2 C10 H10 107.3
C16 C10 H10 107.3
C63 C61 C60 121.7(2)
C63 C61 H61 119.2
C60 C61 H61 119.2
C5 C7 C9 122.0(3)
C5 C7 H7 119
C9 C7 H7 119
C5 C3 C2 121.9(2)
C5 C3 H3 119
C2 C3 H3 119
C34 C32 C31 121.7(2)
C34 C32 H32 119.2
C31 C32 H32 119.2
N103 C93 C95 119.9(2)
N103 C93 H93 120.1
C95 C93 H93 120.1
C36 C38 C30 117.6(2)
C36 C38 C49 119.9(2)
C30 C38 C49 122.5(2)
O88 C30 C38 120.86(18)
O88 C30 C31 117.0(2)
C38 C30 C31 122.0(2)
C20 C29 H29A 109.5
C20 C29 H29B 109.5
H29A C29 H29B 109.5
C20 C29 H29C 109.5
H29A C29 H29C 109.5
H29B C29 H29C 109.5
C51 C49 C55 110.1(3)
C51 C49 C38 113.1(3)
C55 C49 C38 111.4(2)
C51 C49 H49 107.3
C55 C49 H49 107.3
C38 C49 H49 107.3
C9 C20 C22 111.5(2)
C9 C20 C29 111.4(2)
C22 C20 C29 111.1(2)
C9 C20 H20 107.6
C22 C20 H20 107.6
C29 C20 H20 107.6
C41 C39 C31 110.4(2)
C41 C39 C45 110.1(2)
C31 C39 C45 113.3(3)
C41 C39 H39 107.6
C31 C39 H39 107.6
C45 C39 H39 107.6
C97 C99 C101 119.5(2)
C97 C99 H99 120.3
C101 C99 H99 120.3
C34 C36 C38 121.5(3)
C34 C36 H36 119.2
C38 C36 H36 119.2
C10 C16 H16A 109.5
C10 C16 H16B 109.5
H16A C16 H16B 109.5
C10 C16 H16C 109.5
H16A C16 H16C 109.5
H16B C16 H16C 109.5
C99 C97 C95 119.4(3)
C99 C97 H97 120.3
C95 C97 H97 120.3
C3 C5 C7 119.5(2)
C3 C5 H5 120.2
C7 C5 H5 120.2
C78 C84 H84A 109.5
C78 C84 H84B 109.5
H84A C84 H84B 109.5
C78 C84 H84C 109.5
H84A C84 H84C 109.5
H84B C84 H84C 109.5
C20 C22 H22A 109.5
C20 C22 H22B 109.5
H22A C22 H22B 109.5
C20 C22 H22C 109.5
H22A C22 H22C 109.5
H22B C22 H22C 109.5
C32 C34 C36 119.7(2)
C32 C34 H34 120.1
C36 C34 H34 120.1
C49 C51 H51A 109.5
C49 C51 H51B 109.5
H51A C51 H51B 109.5
C49 C51 H51C 109.5
H51A C51 H51C 109.5
H51B C51 H51C 109.5
C68 C70 H70A 109.5
C68 C70 H70B 109.5
H70A C70 H70B 109.5
C68 C70 H70C 109.5
H70A C70 H70C 109.5
H70B C70 H70C 109.5
C10 C12 H12A 109.5
C10 C12 H12B 109.5
H12A C12 H12B 109.5
C10 C12 H12C 109.5
H12A C12 H12C 109.5
H12B C12 H12C 109.5
C39 C41 H41A 109.5
C39 C41 H41B 109.5
H41A C41 H41B 109.5
C39 C41 H41C 109.5
H41A C41 H41C 109.5
H41B C41 H41C 109.5
C49 C55 H55A 109.5
C49 C55 H55B 109.5
H55A C55 H55B 109.5
C49 C55 H55C 109.5
H55A C55 H55C 109.5
H55B C55 H55C 109.5
C39 C45 H45A 109.5
C39 C45 H45B 109.5
H45A C45 H45B 109.5
C39 C45 H45C 109.5
H45A C45 H45C 109.5
H45B C45 H45C 109.5
C68 C74 H74A 109.5
C68 C74 H74B 109.5
H74A C74 H74B 109.5
C68 C74 H74C 109.5
H74A C74 H74C 109.5
H74B C74 H74C 109.5

loop_
_geom_bond_atom_site_label_1
_geom_bond_atom_site_label_2
_geom_bond_distance
S92 Si91 2.0239(7)
Si91 O88 1.6439(14)
Si91 O90 1.6540(14)
Si91 O89 1.6550(14)
O90 C1 1.393(2)
O88 C30 1.381(3)
O89 C59 1.380(2)
C60 C61 1.386(3)
C60 C59 1.397(3)
C60 C68 1.516(3)
N103 C101 1.312(3)
N103 C93 1.321(3)
N103 H103 0.89(3)
C65 C63 1.380(3)
C65 C67 1.396(3)
C65 H65 0.93
C59 C67 1.405(3)
C67 C78 1.510(3)
C9 C1 1.396(3)
C9 C7 1.403(3)
C9 C20 1.509(3)
C31 C32 1.384(4)
C31 C30 1.411(3)
C31 C39 1.510(4)
C95 C93 1.363(4)
C95 C97 1.369(4)
C95 H95 0.93
C63 C61 1.378(3)
C63 H63 0.93
C2 C3 1.393(3)
C2 C1 1.402(3)
C2 C10 1.508(3)
C101 C99 1.371(4)
C101 H101 0.93
C80 C78 1.534(3)
C80 H80A 0.96
C80 H80B 0.96
C80 H80C 0.96
C78 C84 1.532(3)
C78 H78 0.98
C68 C70 1.507(4)
C68 C74 1.511(4)
C68 H68 0.98
C10 C12 1.504(4)
C10 C16 1.525(4)
C10 H10 0.98
C61 H61 0.93
C7 C5 1.377(4)
C7 H7 0.93
C3 C5 1.368(4)
C3 H3 0.93
C32 C34 1.375(4)
C32 H32 0.93
C93 H93 0.93
C38 C36 1.392(3)
C38 C30 1.394(3)
C38 C49 1.528(3)
C29 C20 1.523(4)
C29 H29A 0.96
C29 H29B 0.96
C29 H29C 0.96
C49 C51 1.495(5)
C49 C55 1.515(5)
C49 H49 0.98
C20 C22 1.514(4)
C20 H20 0.98
C39 C41 1.507(4)
C39 C45 1.522(4)
C39 H39 0.98
C99 C97 1.358(4)
C99 H99 0.93
C36 C34 1.379(4)
C36 H36 0.93
C16 H16A 0.96
C16 H16B 0.96
C16 H16C 0.96
C97 H97 0.93
C5 H5 0.93
C84 H84A 0.96
C84 H84B 0.96
C84 H84C 0.96
C22 H22A 0.96
C22 H22B 0.96
C22 H22C 0.96
C34 H34 0.93
C51 H51A 0.96
C51 H51B 0.96
C51 H51C 0.96
C70 H70A 0.96
C70 H70B 0.96
C70 H70C 0.96
C12 H12A 0.96
C12 H12B 0.96
C12 H12C 0.96
C41 H41A 0.96
C41 H41B 0.96
C41 H41C 0.96
C55 H55A 0.96
C55 H55B 0.96
C55 H55C 0.96
C45 H45A 0.96
C45 H45B 0.96
C45 H45C 0.96
C74 H74A 0.96
C74 H74B 0.96
C74 H74C 0.96

loop_
_geom_hbond_atom_site_label_D
_geom_hbond_atom_site_label_H
_geom_hbond_atom_site_label_A
_geom_hbond_site_symmetry_A
_geom_hbond_distance_DH
_geom_hbond_distance_HA
_geom_hbond_distance_DA
_geom_hbond_angle_DHA
C101 H101 S92 3_665 0.93 2.88 3.330(3) 111.2
N103 H103 S92 . 0.89(3) 2.13(3) 3.019(2) 172(3)

loop_
_geom_torsion_atom_site_label_1
_geom_torsion_atom_site_label_2
_geom_torsion_atom_site_label_3
_geom_torsion_atom_site_label_4
_geom_torsion
O88 Si91 O90 C1 -26.15(18)
O89 Si91 O90 C1 85.45(17)
S92 Si91 O90 C1 -151.30(15)
O90 Si91 O88 C30 158.28(18)
O89 Si91 O88 C30 47.5(2)
S92 Si91 O88 C30 -80.29(19)
O88 Si91 O89 C59 -128.60(16)
O90 Si91 O89 C59 122.93(16)
S92 Si91 O89 C59 1.10(18)
Si91 O89 C59 C60 113.97(18)
Si91 O89 C59 C67 -69.7(2)
C61 C60 C59 O89 179.30(17)
C68 C60 C59 O89 -0.1(3)
C61 C60 C59 C67 3.0(3)
C68 C60 C59 C67 -176.37(19)
C63 C65 C67 C59 1.7(3)
C63 C65 C67 C78 -173.7(2)
O89 C59 C67 C65 -179.73(17)
C60 C59 C67 C65 -3.6(3)
O89 C59 C67 C78 -4.6(3)
C60 C59 C67 C78 171.55(19)
C67 C65 C63 C61 0.6(3)
C93 N103 C101 C99 -0.8(4)
Si91 O90 C1 C9 86.7(2)
Si91 O90 C1 C2 -97.3(2)
C7 C9 C1 O90 177.4(2)
C20 C9 C1 O90 -1.5(3)
C7 C9 C1 C2 1.6(4)
C20 C9 C1 C2 -177.2(2)
C3 C2 C1 O90 -178.1(2)
C10 C2 C1 O90 -0.9(3)
C3 C2 C1 C9 -2.4(3)
C10 C2 C1 C9 174.9(2)
C65 C67 C78 C84 -55.0(3)
C59 C67 C78 C84 129.9(2)
C65 C67 C78 C80 68.7(2)
C59 C67 C78 C80 -106.4(2)
C61 C60 C68 C70 68.5(3)
C59 C60 C68 C70 -112.1(3)
C61 C60 C68 C74 -56.7(3)
C59 C60 C68 C74 122.7(3)
C3 C2 C10 C12 -60.2(4)
C1 C2 C10 C12 122.6(3)
C3 C2 C10 C16 64.4(3)
C1 C2 C10 C16 -112.7(3)
C65 C63 C61 C60 -1.2(3)
C59 C60 C61 C63 -0.6(3)
C68 C60 C61 C63 178.8(2)
C1 C9 C7 C5 0.5(4)
C20 C9 C7 C5 179.3(3)
C1 C2 C3 C5 1.0(4)
C10 C2 C3 C5 -176.3(3)
C30 C31 C32 C34 1.4(4)
C39 C31 C32 C34 -176.0(2)
C101 N103 C93 C95 -0.2(4)
C97 C95 C93 N103 1.2(5)
Si91 O88 C30 C38 83.2(3)
Si91 O88 C30 C31 -100.9(2)
C36 C38 C30 O88 177.8(2)
C49 C38 C30 O88 -1.0(3)
C36 C38 C30 C31 2.0(3)
C49 C38 C30 C31 -176.8(2)
C32 C31 C30 O88 -178.5(2)
C39 C31 C30 O88 -1.2(3)
C32 C31 C30 C38 -2.6(3)
C39 C31 C30 C38 174.8(2)
C36 C38 C49 C51 53.1(4)
C30 C38 C49 C51 -128.1(3)
C36 C38 C49 C55 -71.6(4)
C30 C38 C49 C55 107.2(3)
C1 C9 C20 C22 -123.2(3)
C7 C9 C20 C22 57.9(3)
C1 C9 C20 C29 112.0(3)
C7 C9 C20 C29 -66.8(3)
C32 C31 C39 C41 88.0(3)
C30 C31 C39 C41 -89.2(3)
C32 C31 C39 C45 -36.0(3)
C30 C31 C39 C45 146.7(2)
N103 C101 C99 C97 0.8(5)
C30 C38 C36 C34 -0.3(4)
C49 C38 C36 C34 178.5(3)
C101 C99 C97 C95 0.2(5)
C93 C95 C97 C99 -1.2(5)
C2 C3 C5 C7 1.0(5)
C9 C7 C5 C3 -1.7(5)
C31 C32 C34 C36 0.3(4)
C38 C36 C34 C32 -0.8(4)

_cod_database_fobs_code 2107987
